data_1567510
loop_
_publ_author_name
'Yu. Gitlina, Anastasia'
'Fadaei-Tirani, Farzaneh'
'Ruggi, Albert'
'Plaice, Carolina'
'Severin, Kay'

_publ_section_title
;
 Acid-base-induced fac \\rightarrow mer isomerization of luminescent
 iridium(iii) complexes
;
_journal_name_full 'Chemical Science'
_journal_paper_doi 10.1039/D2SC02808E
_journal_year 2022
_chemical_formula_moiety 'C33 H25 Ir N3, C2 F6 N O4 S2, 0.5(C H2 Cl2)'
_chemical_formula_sum 'C35.5 H26 Cl F6 Ir N4 O4 S2'
_chemical_formula_weight 978.37
_space_group_crystal_system monoclinic
_space_group_IT_number 14
_space_group_name_Hall '-P 2ybc'
_space_group_name_H-M_alt 'P 1 21/c 1'
_atom_sites_solution_hydrogens geom
_atom_sites_solution_primary dual
_audit_creation_date 2021-08-06
_audit_creation_method
;
Olex2 1.3
(compiled 2020.11.12 svn.r5f609507 for OlexSys, GUI svn.r6272)
;
_audit_update_record
;
2021-08-06 deposited with the CCDC.	2022-07-22 downloaded from the CCDC.
;
_cell_angle_alpha 90
_cell_angle_beta 104.6080(7)
_cell_angle_gamma 90
_cell_formula_units_Z 8
_cell_length_a 27.8756(2)
_cell_length_b 12.70840(9)
_cell_length_c 20.40752(14)
_cell_measurement_reflns_used 57568
_cell_measurement_temperature 140.01(10)
_cell_measurement_theta_max 76.5360
_cell_measurement_theta_min 3.2230
_cell_volume 6995.75(9)
_computing_cell_refinement 'CrysAlisPro 1.171.41.105a (Rigaku OD, 2021)'
_computing_data_collection 'CrysAlisPro 1.171.41.105a (Rigaku OD, 2021)'
_computing_data_reduction 'CrysAlisPro 1.171.41.105a (Rigaku OD, 2021)'
_computing_molecular_graphics 'Olex2 1.3 (Dolomanov et al., 2009)'
_computing_publication_material 'Olex2 1.3 (Dolomanov et al., 2009)'
_computing_structure_refinement 'SHELXL 2018/3 (Sheldrick, 2015)'
_computing_structure_solution 'SHELXT 2018/2 (Sheldrick, 2018)'
_diffrn_ambient_environment N~2~
_diffrn_ambient_temperature 140.01(10)
_diffrn_detector 'CCD plate'
_diffrn_detector_area_resol_mean 10.2665
_diffrn_detector_type Atlas
_diffrn_measured_fraction_theta_full 0.999
_diffrn_measured_fraction_theta_max 0.992
_diffrn_measurement_details
;
List of Runs (angles in degrees, time in seconds):

  # Type    Start    End  Width  t~exp~   \w     \q     \k     \f   Frames
#--------------------------------------------------------------------------
  1  \w    -83.00  -1.00   1.00    1.00    --  -43.01 119.00 136.00   82
  2  \w    -87.00 -62.00   1.00    1.00    --  -43.01-156.00-104.00   25
  3  \w     58.00  90.00   1.00    1.00    --   43.01-119.00  51.00   32
  4  \w     58.00  83.00   1.00    1.00    --   43.01-156.00-104.00   25
  5  \w     50.00  75.00   1.00    4.00    --  112.00-119.00  51.00   25
  6  \w    134.00 160.00   1.00    4.00    --  112.00 156.00 -68.00   26
  7  \w     64.00  89.00   1.00    4.00    --  112.00-156.00-104.00   25
  8  \w     86.00 117.00   1.00    4.00    --  112.00 156.00 -68.00   31
  9  \w    119.00 145.00   1.00    4.00    --  112.00 119.00 136.00   26
 10  \w   -117.00 -24.00   1.00    1.00    --  -43.01 -37.00  90.00   93
 11  \w   -117.00 -20.00   1.00    1.00    --  -43.01 -37.00   0.00   97
 12  \w    -89.00 -64.00   1.00    1.00    --  -43.01 156.00 -68.00   25
 13  \w      6.00  63.00   1.00    1.00    --   43.01 -99.00 -30.00   57
 14  \w     75.00 101.00   1.00    1.00    --   43.01  37.00 -60.00   26
 15  \w     21.00  63.00   1.00    1.00    --   43.01  37.00 -60.00   42
 16  \w     37.00 109.00   1.00    4.00    --  112.00-111.00   0.00   72
 17  \w    105.00 177.00   1.00    4.00    --  112.00  77.00 120.00   72
 18  \w    106.00 155.00   1.00    4.00    --  112.00 111.00  60.00   49
 19  \w    110.00 139.00   1.00    4.00    --  112.00 111.00 120.00   29
 20  \w     29.00  75.00   1.00    4.00    --  112.00 -94.00  90.00   46
 21  \w     80.00 107.00   1.00    4.00    --  112.00 -94.00  90.00   27
 22  \w     82.00 107.00   1.00    4.00    --  112.00 -94.00 -30.00   25
 23  \w    110.00 177.00   1.00    4.00    --  112.00 111.00 -90.00   67
 24  \w     84.00 177.00   1.00    4.00    --  112.00  30.00-150.00   93
 25  \w     95.00 137.00   1.00    4.00    --  112.00 -45.00   0.00   42
 26  \w     36.00  88.00   1.00    4.00    --  112.00-111.00  60.00   52
 27  \w     65.00 109.00   1.00    4.00    --  112.00-111.00 -90.00   44
 28  \w    112.00 156.00   1.00    4.00    --  112.00  77.00  90.00   44
 29  \w     64.00 107.00   1.00    4.00    --  112.00-111.00 150.00   43
 30  \w     37.00  94.00   1.00    4.00    --  112.00-111.00-120.00   57
 31  \w    148.00 173.00   1.00    4.00    --  112.00 111.00 120.00   25
 32  \w     59.00 109.00   1.00    4.00    --  112.00-111.00  90.00   50
 33  \w     39.00 138.00   1.00    4.00    --  112.00 -45.00 120.00   99
 34  \w    118.00 144.00   1.00    4.00    --  112.00 111.00 150.00   26
 35  \w     40.00  65.00   1.00    4.00    --  112.00 -94.00 -30.00   25
 36  \w     84.00 109.00   1.00    4.00    --  112.00-111.00-150.00   25
 37  \w     95.00 120.00   1.00    4.00    --  112.00  45.00  60.00   25
 38  \w    129.00 169.00   1.00    4.00    --  112.00  45.00  60.00   40
 39  \w     40.00  96.00   1.00    4.00    --  112.00 -94.00 -60.00   56
 40  \w     37.00 107.00   1.00    4.00    --  112.00-111.00 -60.00   70
 41  \w     41.00  66.00   1.00    4.00    --  112.00 -45.00   0.00   25
 42  \w     84.00 135.00   1.00    4.00    --  112.00 178.00-150.00   51
 43  \w    105.00 177.00   1.00    4.00    --  112.00  45.00-120.00   72
;
_diffrn_measurement_device 'four-circle diffractometer'
_diffrn_measurement_device_type 'SuperNova, Dual, Cu at home/near, Atlas'
_diffrn_measurement_method '\w scans'
_diffrn_orient_matrix_type 'CrysAlisPro convention (1999,Acta A55,543-557)'
_diffrn_orient_matrix_UB_11 0.0036851000
_diffrn_orient_matrix_UB_12 0.1145602000
_diffrn_orient_matrix_UB_13 0.0253637000
_diffrn_orient_matrix_UB_21 -0.0565242000
_diffrn_orient_matrix_UB_22 0.0024408000
_diffrn_orient_matrix_UB_23 -0.0087581000
_diffrn_orient_matrix_UB_31 0.0073237000
_diffrn_orient_matrix_UB_32 -0.0394056000
_diffrn_orient_matrix_UB_33 0.0732863000
_diffrn_radiation_monochromator mirror
_diffrn_radiation_probe x-ray
_diffrn_radiation_type 'Cu K\a'
_diffrn_radiation_wavelength 1.54184
_diffrn_reflns_av_R_equivalents 0.0383
_diffrn_reflns_av_unetI/netI 0.0213
_diffrn_reflns_Laue_measured_fraction_full 0.999
_diffrn_reflns_Laue_measured_fraction_max 0.992
_diffrn_reflns_limit_h_max 34
_diffrn_reflns_limit_h_min -35
_diffrn_reflns_limit_k_max 15
_diffrn_reflns_limit_k_min -16
_diffrn_reflns_limit_l_max 25
_diffrn_reflns_limit_l_min -21
_diffrn_reflns_number 81444
_diffrn_reflns_point_group_measured_fraction_full 0.999
_diffrn_reflns_point_group_measured_fraction_max 0.992
_diffrn_reflns_theta_full 67.684
_diffrn_reflns_theta_max 76.610
_diffrn_reflns_theta_min 3.845
_diffrn_source 'micro-focus sealed X-ray tube'
_diffrn_source_type 'SuperNova (Cu) X-ray Source'
_exptl_absorpt_coefficient_mu 9.913
_exptl_absorpt_correction_T_max 0.661
_exptl_absorpt_correction_T_min 0.083
_exptl_absorpt_correction_type gaussian
_exptl_absorpt_process_details
;
CrysAlisPro 1.171.41.105a (Rigaku Oxford Diffraction, 2021)
Numerical absorption correction based on gaussian integration over
a multifaceted crystal model
Empirical absorption correction using spherical harmonics,
implemented in SCALE3 ABSPACK scaling algorithm.
;
_exptl_crystal_colour 'clear intense yellow'
_exptl_crystal_density_diffrn 1.858
_exptl_crystal_description hexagonal
_exptl_crystal_F_000 3832
_exptl_crystal_size_max 0.42
_exptl_crystal_size_mid 0.28
_exptl_crystal_size_min 0.12
_refine_diff_density_max 1.564
_refine_diff_density_min -1.299
_refine_diff_density_rms 0.110
_refine_ls_extinction_method none
_refine_ls_goodness_of_fit_ref 1.082
_refine_ls_hydrogen_treatment constr
_refine_ls_matrix_type full
_refine_ls_number_parameters 964
_refine_ls_number_reflns 14600
_refine_ls_number_restraints 0
_refine_ls_restrained_S_all 1.082
_refine_ls_R_factor_all 0.0299
_refine_ls_R_factor_gt 0.0290
_refine_ls_shift/su_max 0.005
_refine_ls_shift/su_mean 0.000
_refine_ls_structure_factor_coef Fsqd
_refine_ls_weighting_details 'w=1/[\s^2^(Fo^2^)+(0.0443P)^2^+6.6529P] where P=(Fo^2^+2Fc^2^)/3'
_refine_ls_weighting_scheme calc
_refine_ls_wR_factor_gt 0.0754
_refine_ls_wR_factor_ref 0.0761
_reflns_Friedel_coverage 0.000
_reflns_number_gt 14192
_reflns_number_total 14600
_reflns_threshold_expression 'I > 2\s(I)'
_cod_data_source_file d2sc02808e3.cif
_cod_data_source_block ag163
_cod_original_formula_sum 'C35.50 H26 Cl F6 Ir N4 O4 S2'
_cod_database_code 1567510
_shelx_shelxl_version_number 2018/3
_chemical_oxdiff_formula 'C35.50 H26 Cl F6 Ir N4 O4 S2'
_shelx_space_group_comment
;
The symmetry employed for this shelxl refinement is uniquely defined
by the following loop, which should always be used as a source of
symmetry information in preference to the above space-group names.
They are only intended as comments.
;
_shelx_estimated_absorpt_t_max 0.383
_shelx_estimated_absorpt_t_min 0.103
_reflns_odcompleteness_completeness 99.81
_reflns_odcompleteness_iscentric 1
_reflns_odcompleteness_theta 74.33
_olex2_refinement_description
;
1. Fixed Uiso
 At 1.2 times of:
  All C(H) groups, All C(H,H) groups
2.a Secondary CH2 refined with riding coordinates:
 C60(HY,HZ)
2.b Aromatic/amide H refined with riding coordinates:
 C1(H), C2(HA), C3(HB), C4(HC), C7(HD), C8(HE), C9(HF), C10(HG), C12(HH),
 C13(HI), C14(HJ), C15(HK), C18(HL), C19(HM), C20(HN), C21(HO), C22(HP),
 C23(HQ), C24(HR), C25(HS), C26(HT), C29(HU), C30(HV), C31(HW), C32(HX),
 C34(H34), C35(H35), C36(H36), C37(H37), C40(H40), C41(H41), C42(H42), C43(H43),
  C45(H45), C46(H46), C47(H47), C48(H48), C51(H51), C52(H52), C53(H53),
 C54(H54), C55(H55), C62(H62), C63(H63), C64(H64), C65(H65), C67(H67), C68(H68),
  C69(H69), C70(H70)
;
_olex2_date_sample_data_collection 2021-04-26
_olex2_submission_special_instructions 'No special instructions were received'
_oxdiff_exptl_absorpt_empirical_details
;
Empirical correction (ABSPACK) includes:
- Absorption correction using spherical harmonics
- Frame scaling
- Detector area scaling
- B-factor correction
;
_oxdiff_exptl_absorpt_empirical_full_max 3.093
_oxdiff_exptl_absorpt_empirical_full_min 0.523

loop_
_space_group_symop_operation_xyz
'x, y, z'
'-x, y+1/2, -z+1/2'
'-x, -y, -z'
'x, -y-1/2, z-1/2'

loop_
_atom_site_label
_atom_site_type_symbol
_atom_site_fract_x
_atom_site_fract_y
_atom_site_fract_z
_atom_site_U_iso_or_equiv
_atom_site_adp_type
_atom_site_occupancy
_atom_site_site_symmetry_order
_atom_site_calc_flag
_atom_site_refinement_flags_posn
_atom_site_refinement_flags_adp
_atom_site_refinement_flags_occupancy
_atom_site_disorder_assembly
_atom_site_disorder_group
Ir1 Ir 0.03836(2) 0.53574(2) 0.33656(2) 0.02306(4) Uani 1 1 d . . . . .
N1 N -0.01197(9) 0.57951(19) 0.24935(11) 0.0273(4) Uani 1 1 d . . . . .
N2 N 0.08583(9) 0.47023(18) 0.42094(11) 0.0255(4) Uani 1 1 d . . . . .
N3 N 0.09847(9) 0.63556(18) 0.32584(11) 0.0269(4) Uani 1 1 d . . . . .
C1 C -0.00072(11) 0.6387(2) 0.20026(14) 0.0316(6) Uani 1 1 d . . . . .
H H 0.031649 0.667547 0.207596 0.038 Uiso 1 1 calc R U . . .
C2 C -0.03501(12) 0.6585(2) 0.13972(14) 0.0365(6) Uani 1 1 d . . . . .
HA H -0.026059 0.698504 0.105299 0.044 Uiso 1 1 calc R U . . .
C3 C -0.08280(13) 0.6191(3) 0.12987(15) 0.0373(6) Uani 1 1 d . . . . .
HB H -0.107115 0.633034 0.088954 0.045 Uiso 1 1 calc R U . . .
C4 C -0.09453(12) 0.5597(3) 0.17990(14) 0.0337(6) Uani 1 1 d . . . . .
HC H -0.127277 0.533614 0.174062 0.040 Uiso 1 1 calc R U . . .
C5 C -0.05827(11) 0.5376(2) 0.23944(14) 0.0276(5) Uani 1 1 d . . . . .
C6 C -0.06426(11) 0.4672(2) 0.29350(14) 0.0282(5) Uani 1 1 d . . . . .
C7 C -0.10809(11) 0.4121(3) 0.29102(15) 0.0338(6) Uani 1 1 d . . . . .
HD H -0.136379 0.422948 0.254383 0.041 Uiso 1 1 calc R U . . .
C8 C -0.11028(12) 0.3417(3) 0.34193(15) 0.0351(6) Uani 1 1 d . . . . .
HE H -0.139778 0.302959 0.339894 0.042 Uiso 1 1 calc R U . . .
C9 C -0.06875(11) 0.3279(2) 0.39640(14) 0.0321(6) Uani 1 1 d . . . . .
HF H -0.070108 0.280207 0.431742 0.039 Uiso 1 1 calc R U . . .
C10 C -0.02550(11) 0.3839(2) 0.39885(13) 0.0284(5) Uani 1 1 d . . . . .
HG H 0.002229 0.374039 0.436443 0.034 Uiso 1 1 calc R U . . .
C11 C -0.02144(10) 0.4544(2) 0.34766(13) 0.0250(5) Uani 1 1 d . . . . .
C12 C 0.08478(11) 0.4931(2) 0.48462(14) 0.0286(5) Uani 1 1 d . . . . .
HH H 0.062203 0.545140 0.491935 0.034 Uiso 1 1 calc R U . . .
C13 C 0.11546(11) 0.4437(2) 0.54038(14) 0.0308(6) Uani 1 1 d . . . . .
HI H 0.113861 0.461900 0.584934 0.037 Uiso 1 1 calc R U . . .
C14 C 0.14835(11) 0.3677(2) 0.53022(15) 0.0333(6) Uani 1 1 d . . . . .
HJ H 0.169215 0.331699 0.567461 0.040 Uiso 1 1 calc R U . . .
C15 C 0.15016(11) 0.3453(2) 0.46423(15) 0.0322(6) Uani 1 1 d . . . . .
HK H 0.172845 0.294218 0.456018 0.039 Uiso 1 1 calc R U . . .
C16 C 0.11888(10) 0.3973(2) 0.41038(13) 0.0277(5) Uani 1 1 d . . . . .
C17 C 0.11926(11) 0.3766(2) 0.33934(14) 0.0287(5) Uani 1 1 d . . . . .
C18 C 0.16347(11) 0.3607(2) 0.32103(15) 0.0330(6) Uani 1 1 d . . . . .
HL H 0.193999 0.358596 0.354721 0.040 Uiso 1 1 calc R U . . .
C19 C 0.16278(12) 0.3477(3) 0.25306(16) 0.0380(6) Uani 1 1 d . . . . .
HM H 0.193034 0.337743 0.240487 0.046 Uiso 1 1 calc R U . . .
C20 C 0.11830(13) 0.3492(3) 0.20342(15) 0.0382(7) Uani 1 1 d . . . . .
HN H 0.118283 0.338897 0.157309 0.046 Uiso 1 1 calc R U . . .
C21 C 0.07405(12) 0.3656(2) 0.22083(15) 0.0345(6) Uani 1 1 d . . . . .
HO H 0.043644 0.367628 0.186899 0.041 Uiso 1 1 calc R U . . .
C22 C 0.07465(11) 0.3792(2) 0.28881(13) 0.0292(5) Uani 1 1 d . . . . .
HP H 0.044353 0.390280 0.301078 0.035 Uiso 1 1 calc R U . . .
C23 C 0.13351(11) 0.6124(2) 0.29309(13) 0.0295(5) Uani 1 1 d . . . . .
HQ H 0.129166 0.552074 0.264725 0.035 Uiso 1 1 calc R U . . .
C24 C 0.17569(11) 0.6734(3) 0.29924(14) 0.0329(6) Uani 1 1 d . . . . .
HR H 0.199720 0.655388 0.275401 0.039 Uiso 1 1 calc R U . . .
C25 C 0.18206(11) 0.7611(3) 0.34078(15) 0.0354(6) Uani 1 1 d . . . . .
HS H 0.211333 0.802318 0.347532 0.042 Uiso 1 1 calc R U . . .
C26 C 0.14519(11) 0.7881(2) 0.37248(14) 0.0328(6) Uani 1 1 d . . . . .
HT H 0.148476 0.849519 0.399793 0.039 Uiso 1 1 calc R U . . .
C27 C 0.10340(11) 0.7247(2) 0.36399(13) 0.0279(5) Uani 1 1 d . . . . .
C28 C 0.06137(11) 0.7445(2) 0.39328(13) 0.0291(5) Uani 1 1 d . . . . .
C29 C 0.05630(13) 0.8377(2) 0.42788(15) 0.0356(6) Uani 1 1 d . . . . .
HU H 0.081044 0.890741 0.433641 0.043 Uiso 1 1 calc R U . . .
C30 C 0.01535(13) 0.8526(3) 0.45363(15) 0.0392(7) Uani 1 1 d . . . . .
HV H 0.012179 0.915393 0.477429 0.047 Uiso 1 1 calc R U . . .
C31 C -0.02090(12) 0.7759(3) 0.44468(14) 0.0359(6) Uani 1 1 d . . . . .
HW H -0.048972 0.786325 0.462363 0.043 Uiso 1 1 calc R U . . .
C32 C -0.01655(11) 0.6834(2) 0.40986(14) 0.0312(6) Uani 1 1 d . . . . .
HX H -0.041956 0.631775 0.403601 0.037 Uiso 1 1 calc R U . . .
C33 C 0.02457(10) 0.6656(2) 0.38411(12) 0.0266(5) Uani 1 1 d . . . . .
Ir2 Ir 0.54401(2) 0.51155(2) 0.83888(2) 0.02411(4) Uani 1 1 d . . . . .
N4 N 0.49922(9) 0.55551(19) 0.74742(11) 0.0282(4) Uani 1 1 d . . . . .
N5 N 0.58658(9) 0.44905(18) 0.92809(12) 0.0261(4) Uani 1 1 d . . . . .
N6 N 0.60801(9) 0.6005(2) 0.83124(11) 0.0283(5) Uani 1 1 d . . . . .
C34 C 0.51477(11) 0.6107(2) 0.70023(14) 0.0317(6) Uani 1 1 d . . . . .
H34 H 0.548036 0.635194 0.710410 0.038 Uiso 1 1 calc R U . . .
C35 C 0.48362(12) 0.6328(2) 0.63737(14) 0.0351(6) Uani 1 1 d . . . . .
H35 H 0.495700 0.669618 0.604295 0.042 Uiso 1 1 calc R U . . .
C36 C 0.43476(12) 0.6006(2) 0.62335(15) 0.0356(6) Uani 1 1 d . . . . .
H36 H 0.412671 0.615944 0.580769 0.043 Uiso 1 1 calc R U . . .
C37 C 0.41843(11) 0.5457(2) 0.67205(15) 0.0328(6) Uani 1 1 d . . . . .
H37 H 0.384708 0.524664 0.663394 0.039 Uiso 1 1 calc R U . . .
C38 C 0.45123(11) 0.5212(2) 0.73377(15) 0.0291(5) Uani 1 1 d . . . . .
C39 C 0.44030(11) 0.4565(2) 0.78751(15) 0.0304(6) Uani 1 1 d . . . . .
C40 C 0.39420(11) 0.4081(3) 0.78158(15) 0.0360(6) Uani 1 1 d . . . . .
H40 H 0.367934 0.419667 0.742364 0.043 Uiso 1 1 calc R U . . .
C41 C 0.38691(12) 0.3432(3) 0.83316(16) 0.0389(7) Uani 1 1 d . . . . .
H41 H 0.355897 0.309427 0.829183 0.047 Uiso 1 1 calc R U . . .
C42 C 0.42573(12) 0.3282(2) 0.89077(15) 0.0349(6) Uani 1 1 d . . . . .
H42 H 0.421054 0.284245 0.926288 0.042 Uiso 1 1 calc R U . . .
C43 C 0.47123(11) 0.3772(2) 0.89655(14) 0.0293(5) Uani 1 1 d . . . . .
H43 H 0.496957 0.366957 0.936553 0.035 Uiso 1 1 calc R U . . .
C44 C 0.48016(10) 0.4413(2) 0.84513(14) 0.0273(5) Uani 1 1 d . . . . .
C45 C 0.58535(11) 0.4844(2) 0.98961(14) 0.0292(5) Uani 1 1 d . . . . .
H45 H 0.564209 0.541935 0.992550 0.035 Uiso 1 1 calc R U . . .
C46 C 0.61366(11) 0.4405(2) 1.04906(14) 0.0314(6) Uani 1 1 d . . . . .
H46 H 0.612575 0.468660 1.091795 0.038 Uiso 1 1 calc R U . . .
C47 C 0.64346(11) 0.3551(2) 1.04505(14) 0.0318(6) Uani 1 1 d . . . . .
H47 H 0.662750 0.322776 1.085022 0.038 Uiso 1 1 calc R U . . .
C48 C 0.64478(11) 0.3174(2) 0.98175(15) 0.0326(6) Uani 1 1 d . . . . .
H48 H 0.664591 0.257998 0.977940 0.039 Uiso 1 1 calc R U . . .
C49 C 0.61702(10) 0.3669(2) 0.92412(14) 0.0284(5) Uani 1 1 d . . . . .
C50 C 0.61952(11) 0.3358(2) 0.85523(14) 0.0304(5) Uani 1 1 d . . . . .
C51 C 0.66421(12) 0.3041(3) 0.84288(17) 0.0405(7) Uani 1 1 d . . . . .
H51 H 0.693013 0.297635 0.879301 0.049 Uiso 1 1 calc R U . . .
C52 C 0.66658(14) 0.2817(3) 0.77692(19) 0.0507(9) Uani 1 1 d . . . . .
H52 H 0.697089 0.259925 0.768574 0.061 Uiso 1 1 calc R U . . .
C53 C 0.62480(15) 0.2911(3) 0.72333(18) 0.0501(9) Uani 1 1 d . . . . .
H53 H 0.626886 0.276008 0.678541 0.060 Uiso 1 1 calc R U . . .
C54 C 0.57997(14) 0.3224(3) 0.73494(16) 0.0418(7) Uani 1 1 d . . . . .
H54 H 0.551292 0.328973 0.698347 0.050 Uiso 1 1 calc R U . . .
C55 C 0.57756(11) 0.3440(2) 0.80087(14) 0.0326(6) Uani 1 1 d . . . . .
H55 H 0.546856 0.364686 0.809108 0.039 Uiso 1 1 calc R U . . .
C61 C 0.56964(11) 0.7221(2) 0.89028(13) 0.0304(5) Uani 1 1 d . . . . .
C62 C 0.56558(13) 0.8181(2) 0.92177(16) 0.0377(6) Uani 1 1 d . . . . .
H62 H 0.591537 0.868332 0.927561 0.045 Uiso 1 1 calc R U . . .
C63 C 0.52394(14) 0.8404(3) 0.94464(16) 0.0403(7) Uani 1 1 d . . . . .
H63 H 0.521354 0.905718 0.966094 0.048 Uiso 1 1 calc R U . . .
C64 C 0.48605(12) 0.7670(3) 0.93613(15) 0.0361(6) Uani 1 1 d . . . . .
H64 H 0.457649 0.781953 0.952264 0.043 Uiso 1 1 calc R U . . .
C65 C 0.48941(11) 0.6715(2) 0.90403(14) 0.0319(6) Uani 1 1 d . . . . .
H65 H 0.462880 0.622578 0.897606 0.038 Uiso 1 1 calc R U . . .
C66 C 0.53134(10) 0.6468(2) 0.88113(13) 0.0275(5) Uani 1 1 d . . . . .
C67 C 0.64386(11) 0.5697(3) 0.80165(14) 0.0333(6) Uani 1 1 d . . . . .
H67 H 0.640000 0.504878 0.777683 0.040 Uiso 1 1 calc R U . . .
C68 C 0.68606(11) 0.6290(3) 0.80493(15) 0.0367(6) Uani 1 1 d . . . . .
H68 H 0.710414 0.606317 0.782803 0.044 Uiso 1 1 calc R U . . .
C69 C 0.69192(12) 0.7221(3) 0.84115(17) 0.0395(7) Uani 1 1 d . . . . .
H69 H 0.721195 0.762765 0.845941 0.047 Uiso 1 1 calc R U . . .
C70 C 0.65478(12) 0.7558(3) 0.87048(15) 0.0367(6) Uani 1 1 d . . . . .
H70 H 0.658112 0.820357 0.894641 0.044 Uiso 1 1 calc R U . . .
C71 C 0.61270(11) 0.6942(2) 0.86420(13) 0.0295(5) Uani 1 1 d . . . . .
Cl1 Cl 0.27134(7) 0.54655(14) 0.78061(9) 0.0965(5) Uani 1 1 d . . . . .
Cl2 Cl 0.20264(5) 0.38473(10) 0.71738(6) 0.0698(3) Uani 1 1 d . . . . .
C60 C 0.2350(2) 0.4938(4) 0.7026(3) 0.0748(15) Uani 1 1 d . . . . .
HY H 0.211425 0.547943 0.678730 0.090 Uiso 1 1 calc R U . . .
HZ H 0.256919 0.474256 0.673259 0.090 Uiso 1 1 calc R U . . .
S1 S 0.27542(3) 0.51944(6) 0.51879(3) 0.02987(13) Uani 1 1 d . . . . .
S2 S 0.29384(3) 0.52865(6) 0.39040(4) 0.03454(15) Uani 1 1 d . . . . .
F1 F 0.18515(7) 0.59594(17) 0.47817(11) 0.0481(5) Uani 1 1 d . . . . .
F2 F 0.24227(7) 0.71200(15) 0.48928(10) 0.0395(4) Uani 1 1 d . . . . .
F3 F 0.22578(10) 0.64514(19) 0.57743(11) 0.0580(6) Uani 1 1 d . . . . .
F4 F 0.38484(9) 0.4983(3) 0.46357(13) 0.0685(8) Uani 1 1 d . . . . .
F5 F 0.37442(10) 0.4728(3) 0.35759(12) 0.0753(9) Uani 1 1 d . . . . .
F6 F 0.34912(13) 0.3598(2) 0.4174(2) 0.0898(10) Uani 1 1 d . . . . .
O1 O 0.25942(9) 0.43831(18) 0.55688(11) 0.0376(5) Uani 1 1 d . . . . .
O2 O 0.32194(8) 0.5702(2) 0.54801(11) 0.0396(5) Uani 1 1 d . . . . .
O3 O 0.30607(10) 0.6370(2) 0.39800(12) 0.0465(6) Uani 1 1 d . . . . .
O4 O 0.26872(10) 0.4899(2) 0.32492(12) 0.0513(6) Uani 1 1 d . . . . .
N7 N 0.26705(11) 0.4810(2) 0.44348(13) 0.0375(6) Uani 1 1 d . . . . .
C56 C 0.22916(11) 0.6241(2) 0.51457(15) 0.0340(6) Uani 1 1 d . . . . .
C57 C 0.35363(15) 0.4605(4) 0.4081(2) 0.0509(9) Uani 1 1 d . . . . .
S3 S 0.24516(3) 0.00881(6) 0.48586(3) 0.03108(14) Uani 1 1 d . . . . .
S4 S 0.17088(3) 0.04901(6) 0.55273(3) 0.03194(14) Uani 1 1 d . . . . .
F7 F 0.30628(9) 0.1347(2) 0.44799(16) 0.0664(7) Uani 1 1 d . . . . .
F8 F 0.25659(8) 0.21348(16) 0.49722(11) 0.0484(5) Uani 1 1 d . . . . .
F9 F 0.22968(10) 0.15883(19) 0.39518(10) 0.0575(6) Uani 1 1 d . . . . .
F10 F 0.14681(11) -0.0711(2) 0.64286(13) 0.0655(7) Uani 1 1 d . . . . .
F11 F 0.15401(12) -0.1546(2) 0.55538(12) 0.0664(7) Uani 1 1 d . . . . .
F12 F 0.21853(9) -0.1050(2) 0.62891(14) 0.0694(7) Uani 1 1 d . . . . .
O5 O 0.24706(9) -0.0615(2) 0.43203(12) 0.0417(5) Uani 1 1 d . . . . .
O6 O 0.28003(9) -0.0040(2) 0.54994(11) 0.0413(5) Uani 1 1 d . . . . .
O7 O 0.11886(9) 0.0701(2) 0.53145(12) 0.0432(5) Uani 1 1 d . . . . .
O8 O 0.20153(9) 0.1181(2) 0.60091(11) 0.0412(5) Uani 1 1 d . . . . .
N8 N 0.18875(10) 0.0218(2) 0.48759(13) 0.0354(5) Uani 1 1 d . . . . .
C58 C 0.26019(13) 0.1368(3) 0.45487(18) 0.0403(7) Uani 1 1 d . . . . .
C59 C 0.17327(14) -0.0778(3) 0.59749(16) 0.0414(7) Uani 1 1 d . . . . .

loop_
_atom_site_aniso_label
_atom_site_aniso_U_11
_atom_site_aniso_U_22
_atom_site_aniso_U_33
_atom_site_aniso_U_23
_atom_site_aniso_U_13
_atom_site_aniso_U_12
Ir1 0.02855(7) 0.02275(7) 0.01820(6) -0.00029(3) 0.00652(4) -0.00007(4)
N1 0.0367(12) 0.0240(11) 0.0208(10) -0.0007(8) 0.0064(9) 0.0014(9)
N2 0.0311(11) 0.0246(11) 0.0204(10) 0.0000(8) 0.0060(9) -0.0012(8)
N3 0.0334(11) 0.0234(11) 0.0234(10) 0.0002(8) 0.0061(8) -0.0020(9)
C1 0.0406(15) 0.0290(14) 0.0245(12) 0.0028(10) 0.0070(11) -0.0027(11)
C2 0.0519(17) 0.0309(15) 0.0245(13) 0.0043(11) 0.0059(12) -0.0028(13)
C3 0.0495(17) 0.0314(15) 0.0247(13) 0.0015(11) -0.0020(12) 0.0010(13)
C4 0.0378(15) 0.0328(15) 0.0276(13) -0.0011(11) 0.0031(11) -0.0013(12)
C5 0.0320(13) 0.0264(13) 0.0233(12) -0.0028(10) 0.0050(10) 0.0006(10)
C6 0.0337(14) 0.0282(13) 0.0226(12) -0.0019(10) 0.0070(10) -0.0004(10)
C7 0.0350(14) 0.0352(15) 0.0294(13) -0.0040(11) 0.0051(11) -0.0048(12)
C8 0.0383(15) 0.0359(15) 0.0332(14) -0.0037(12) 0.0129(12) -0.0070(12)
C9 0.0423(15) 0.0280(14) 0.0295(13) 0.0015(11) 0.0156(11) -0.0011(11)
C10 0.0362(13) 0.0273(13) 0.0225(12) -0.0001(10) 0.0088(10) 0.0023(11)
C11 0.0312(13) 0.0227(12) 0.0218(11) -0.0029(9) 0.0079(10) -0.0004(10)
C12 0.0338(14) 0.0295(14) 0.0226(13) -0.0012(10) 0.0074(11) -0.0003(11)
C13 0.0354(14) 0.0342(14) 0.0217(12) 0.0006(11) 0.0050(10) -0.0040(11)
C14 0.0348(14) 0.0332(15) 0.0287(13) 0.0035(11) 0.0024(11) -0.0016(11)
C15 0.0319(13) 0.0306(14) 0.0325(14) 0.0019(11) 0.0049(11) 0.0037(11)
C16 0.0312(13) 0.0255(13) 0.0261(12) -0.0017(10) 0.0067(10) -0.0019(10)
C17 0.0355(13) 0.0221(12) 0.0290(13) -0.0005(10) 0.0092(11) 0.0007(10)
C18 0.0364(14) 0.0301(14) 0.0336(14) -0.0017(11) 0.0110(11) 0.0011(11)
C19 0.0441(16) 0.0356(16) 0.0408(16) -0.0049(13) 0.0226(13) -0.0003(13)
C20 0.0521(18) 0.0372(16) 0.0300(14) -0.0066(12) 0.0188(13) -0.0043(13)
C21 0.0437(16) 0.0326(15) 0.0274(13) -0.0049(11) 0.0093(11) -0.0038(12)
C22 0.0362(14) 0.0280(13) 0.0250(12) -0.0044(10) 0.0106(10) 0.0002(11)
C23 0.0371(14) 0.0274(13) 0.0246(12) 0.0021(10) 0.0091(10) -0.0006(11)
C24 0.0355(14) 0.0340(15) 0.0298(13) 0.0060(11) 0.0092(11) -0.0014(12)
C25 0.0365(14) 0.0365(16) 0.0307(13) 0.0047(12) 0.0038(11) -0.0077(12)
C26 0.0411(15) 0.0278(14) 0.0268(12) 0.0007(10) 0.0032(11) -0.0037(11)
C27 0.0366(13) 0.0237(12) 0.0214(11) 0.0028(10) 0.0033(10) 0.0003(10)
C28 0.0396(14) 0.0261(13) 0.0202(11) 0.0005(10) 0.0050(10) 0.0013(11)
C29 0.0503(17) 0.0258(14) 0.0297(13) -0.0025(11) 0.0084(12) 0.0006(12)
C30 0.0580(19) 0.0296(15) 0.0300(14) -0.0041(11) 0.0108(13) 0.0114(13)
C31 0.0483(16) 0.0358(16) 0.0256(13) 0.0032(11) 0.0129(12) 0.0127(13)
C32 0.0387(14) 0.0300(14) 0.0249(12) 0.0016(10) 0.0083(11) 0.0054(11)
C33 0.0362(13) 0.0230(12) 0.0200(11) 0.0005(9) 0.0063(10) 0.0043(10)
Ir2 0.02819(7) 0.02409(7) 0.01979(6) -0.00009(4) 0.00555(4) -0.00163(4)
N4 0.0345(11) 0.0267(11) 0.0222(10) 0.0006(9) 0.0051(8) -0.0018(9)
N5 0.0315(11) 0.0218(10) 0.0246(10) 0.0018(8) 0.0066(9) -0.0008(9)
N6 0.0308(11) 0.0300(12) 0.0229(10) 0.0019(9) 0.0045(8) -0.0030(9)
C34 0.0369(14) 0.0313(14) 0.0261(12) 0.0014(11) 0.0065(11) -0.0036(11)
C35 0.0474(16) 0.0296(14) 0.0269(13) 0.0036(11) 0.0071(12) -0.0029(12)
C36 0.0463(16) 0.0300(14) 0.0267(13) 0.0016(11) 0.0019(11) 0.0024(12)
C37 0.0358(14) 0.0304(14) 0.0295(13) 0.0002(11) 0.0035(11) -0.0018(11)
C38 0.0314(13) 0.0277(13) 0.0270(13) -0.0036(10) 0.0053(11) -0.0011(10)
C39 0.0347(14) 0.0286(14) 0.0280(13) -0.0031(11) 0.0084(11) -0.0025(11)
C40 0.0353(14) 0.0403(16) 0.0311(13) -0.0023(12) 0.0060(11) -0.0073(12)
C41 0.0388(15) 0.0423(17) 0.0383(15) -0.0049(13) 0.0147(12) -0.0116(13)
C42 0.0438(16) 0.0313(15) 0.0339(14) -0.0015(11) 0.0174(12) -0.0048(12)
C43 0.0358(14) 0.0261(13) 0.0273(12) -0.0016(10) 0.0103(10) -0.0005(11)
C44 0.0313(13) 0.0233(12) 0.0280(12) -0.0047(10) 0.0087(10) -0.0014(10)
C45 0.0349(14) 0.0282(13) 0.0240(13) -0.0006(10) 0.0064(11) 0.0011(11)
C46 0.0363(14) 0.0338(14) 0.0235(12) 0.0009(11) 0.0065(10) -0.0034(11)
C47 0.0341(13) 0.0315(14) 0.0280(13) 0.0063(11) 0.0043(10) -0.0008(11)
C48 0.0325(13) 0.0297(14) 0.0343(14) 0.0019(11) 0.0064(11) 0.0023(11)
C49 0.0289(12) 0.0274(13) 0.0288(13) -0.0007(10) 0.0072(10) -0.0009(10)
C50 0.0369(14) 0.0239(13) 0.0315(13) -0.0022(10) 0.0107(11) 0.0012(11)
C51 0.0386(16) 0.0429(18) 0.0421(16) -0.0061(14) 0.0143(13) 0.0017(13)
C52 0.0497(19) 0.057(2) 0.052(2) -0.0146(17) 0.0246(16) 0.0025(17)
C53 0.062(2) 0.055(2) 0.0383(16) -0.0164(15) 0.0225(16) -0.0040(17)
C54 0.0535(18) 0.0419(18) 0.0306(14) -0.0095(13) 0.0116(13) -0.0045(14)
C55 0.0400(15) 0.0295(14) 0.0287(13) -0.0069(11) 0.0095(11) 0.0002(11)
C61 0.0383(14) 0.0278(14) 0.0237(12) -0.0001(10) 0.0051(10) -0.0007(11)
C62 0.0492(17) 0.0274(14) 0.0351(14) -0.0009(12) 0.0081(13) -0.0053(12)
C63 0.0586(19) 0.0280(14) 0.0345(15) -0.0043(12) 0.0123(13) 0.0039(13)
C64 0.0440(16) 0.0358(16) 0.0292(13) 0.0024(12) 0.0103(12) 0.0085(13)
C65 0.0378(14) 0.0307(14) 0.0264(12) 0.0038(11) 0.0066(11) 0.0025(11)
C66 0.0372(14) 0.0220(12) 0.0214(11) 0.0013(9) 0.0037(10) 0.0012(10)
C67 0.0349(14) 0.0380(16) 0.0272(13) 0.0022(11) 0.0082(11) -0.0014(12)
C68 0.0328(14) 0.0441(17) 0.0338(14) 0.0075(13) 0.0093(11) -0.0023(12)
C69 0.0347(15) 0.0398(17) 0.0408(16) 0.0087(13) 0.0036(12) -0.0075(13)
C70 0.0411(15) 0.0316(15) 0.0344(14) 0.0026(12) 0.0038(12) -0.0061(12)
C71 0.0349(13) 0.0279(13) 0.0228(12) 0.0020(10) 0.0016(10) -0.0025(11)
Cl1 0.1166(12) 0.0778(9) 0.1014(11) -0.0219(8) 0.0392(10) -0.0184(8)
Cl2 0.0929(8) 0.0588(6) 0.0577(5) 0.0030(5) 0.0188(5) -0.0009(6)
C60 0.117(5) 0.060(3) 0.063(3) 0.012(2) 0.053(3) 0.008(3)
S1 0.0323(3) 0.0287(3) 0.0278(3) 0.0023(2) 0.0060(3) 0.0009(2)
S2 0.0400(4) 0.0346(4) 0.0291(3) 0.0002(3) 0.0089(3) 0.0031(3)
F1 0.0335(9) 0.0396(10) 0.0672(13) 0.0116(9) 0.0053(9) -0.0008(8)
F2 0.0424(9) 0.0271(8) 0.0473(10) 0.0059(7) 0.0081(8) -0.0016(7)
F3 0.0885(17) 0.0515(13) 0.0415(10) 0.0064(9) 0.0301(11) 0.0254(12)
F4 0.0458(13) 0.109(2) 0.0464(13) -0.0070(13) 0.0030(10) 0.0169(13)
F5 0.0593(15) 0.131(3) 0.0415(12) 0.0060(14) 0.0243(11) 0.0275(16)
F6 0.089(2) 0.0473(15) 0.142(3) 0.0138(17) 0.046(2) 0.0266(15)
O1 0.0453(12) 0.0329(11) 0.0360(11) 0.0072(9) 0.0130(9) 0.0033(9)
O2 0.0361(11) 0.0455(13) 0.0337(10) 0.0010(9) 0.0023(8) -0.0022(9)
O3 0.0660(16) 0.0355(12) 0.0421(12) 0.0030(10) 0.0210(11) -0.0016(11)
O4 0.0525(15) 0.0675(18) 0.0323(12) -0.0076(11) 0.0075(11) -0.0016(12)
N7 0.0429(14) 0.0385(14) 0.0320(13) -0.0029(10) 0.0109(11) -0.0042(11)
C56 0.0379(14) 0.0303(14) 0.0351(14) 0.0045(12) 0.0118(12) 0.0022(12)
C57 0.048(2) 0.062(2) 0.0456(19) 0.0066(17) 0.0179(16) 0.0142(17)
S3 0.0368(4) 0.0296(3) 0.0273(3) -0.0016(2) 0.0090(3) 0.0035(3)
S4 0.0369(3) 0.0345(3) 0.0252(3) 0.0015(3) 0.0094(3) 0.0036(3)
F7 0.0560(13) 0.0472(13) 0.109(2) 0.0122(13) 0.0459(14) 0.0036(10)
F8 0.0532(11) 0.0310(10) 0.0589(12) -0.0064(9) 0.0104(9) 0.0023(8)
F9 0.0819(16) 0.0519(13) 0.0395(10) 0.0154(9) 0.0171(10) 0.0109(11)
F10 0.0971(19) 0.0574(14) 0.0575(13) 0.0165(11) 0.0483(14) 0.0113(13)
F11 0.105(2) 0.0425(12) 0.0523(13) -0.0016(10) 0.0200(13) -0.0141(13)
F12 0.0581(14) 0.0720(17) 0.0723(16) 0.0375(14) 0.0056(12) 0.0105(12)
O5 0.0486(13) 0.0393(12) 0.0396(12) -0.0106(10) 0.0154(10) 0.0002(10)
O6 0.0426(12) 0.0469(13) 0.0328(11) 0.0019(9) 0.0066(9) 0.0105(10)
O7 0.0383(11) 0.0578(15) 0.0350(11) 0.0049(11) 0.0122(9) 0.0094(11)
O8 0.0478(12) 0.0429(13) 0.0339(11) -0.0074(9) 0.0123(9) -0.0021(10)
N8 0.0366(13) 0.0449(15) 0.0256(11) -0.0010(10) 0.0095(10) 0.0016(11)
C58 0.0439(17) 0.0328(16) 0.0468(17) 0.0045(13) 0.0163(14) 0.0040(13)
C59 0.0556(19) 0.0374(17) 0.0339(15) 0.0058(13) 0.0162(14) 0.0044(14)

loop_
_atom_type_symbol
_atom_type_description
_atom_type_scat_dispersion_real
_atom_type_scat_dispersion_imag
_atom_type_scat_source
C C 0.0181 0.0091 'International Tables Vol C Tables 4.2.6.8 and 6.1.1.4'
H H 0.0000 0.0000 'International Tables Vol C Tables 4.2.6.8 and 6.1.1.4'
Cl Cl 0.3639 0.7018 'International Tables Vol C Tables 4.2.6.8 and 6.1.1.4'
F F 0.0727 0.0534 'International Tables Vol C Tables 4.2.6.8 and 6.1.1.4'
Ir Ir -4.7710 6.5667 'International Tables Vol C Tables 4.2.6.8 and 6.1.1.4'
N N 0.0311 0.0180 'International Tables Vol C Tables 4.2.6.8 and 6.1.1.4'
O O 0.0492 0.0322 'International Tables Vol C Tables 4.2.6.8 and 6.1.1.4'
S S 0.3331 0.5567 'International Tables Vol C Tables 4.2.6.8 and 6.1.1.4'

loop_
_exptl_crystal_face_index_h
_exptl_crystal_face_index_k
_exptl_crystal_face_index_l
_exptl_crystal_face_perp_dist
1 0 0 0.0594
-1 0 0 0.0644
0 0 -1 0.2070
-1 0 1 0.1526
1 0 -1 0.1503
-1 1 1 0.1032
8 7 -6 0.1486
5 -5 -4 0.1231
-1 -1 1 0.1171

loop_
_geom_angle_atom_site_label_1
_geom_angle_atom_site_label_2
_geom_angle_atom_site_label_3
_geom_angle
_geom_angle_site_symmetry_1
_geom_angle_site_symmetry_3
_geom_angle_publ_flag
N1 Ir1 N2 171.94(9) . . ?
N1 Ir1 N3 97.57(9) . . ?
N2 Ir1 N3 88.33(9) . . ?
C11 Ir1 N1 80.37(10) . . ?
C11 Ir1 N2 94.21(10) . . ?
C11 Ir1 N3 174.72(10) . . ?
C33 Ir1 N1 91.38(10) . . ?
C33 Ir1 N2 95.12(10) . . ?
C33 Ir1 N3 79.23(10) . . ?
C33 Ir1 C11 95.91(11) . . ?
C1 N1 Ir1 124.0(2) . . ?
C1 N1 C5 119.7(2) . . ?
C5 N1 Ir1 116.01(18) . . ?
C12 N2 Ir1 123.7(2) . . ?
C12 N2 C16 118.9(2) . . ?
C16 N2 Ir1 117.35(18) . . ?
C23 N3 Ir1 126.94(19) . . ?
C23 N3 C27 118.9(2) . . ?
C27 N3 Ir1 113.59(18) . . ?
N1 C1 H 119.1 . . ?
N1 C1 C2 121.8(3) . . ?
C2 C1 H 119.1 . . ?
C1 C2 HA 120.5 . . ?
C1 C2 C3 119.1(3) . . ?
C3 C2 HA 120.5 . . ?
C2 C3 HB 120.3 . . ?
C4 C3 C2 119.3(3) . . ?
C4 C3 HB 120.3 . . ?
C3 C4 HC 120.0 . . ?
C3 C4 C5 120.0(3) . . ?
C5 C4 HC 120.0 . . ?
N1 C5 C4 120.0(3) . . ?
N1 C5 C6 114.3(2) . . ?
C4 C5 C6 125.7(3) . . ?
C7 C6 C5 123.0(3) . . ?
C7 C6 C11 121.8(3) . . ?
C11 C6 C5 115.2(3) . . ?
C6 C7 HD 120.0 . . ?
C8 C7 C6 120.0(3) . . ?
C8 C7 HD 120.0 . . ?
C7 C8 HE 120.2 . . ?
C7 C8 C9 119.5(3) . . ?
C9 C8 HE 120.2 . . ?
C8 C9 HF 120.0 . . ?
C10 C9 C8 120.1(3) . . ?
C10 C9 HF 120.0 . . ?
C9 C10 HG 118.9 . . ?
C9 C10 C11 122.2(3) . . ?
C11 C10 HG 118.9 . . ?
C6 C11 Ir1 114.17(19) . . ?
C10 C11 Ir1 129.3(2) . . ?
C10 C11 C6 116.4(3) . . ?
N2 C12 HH 118.8 . . ?
N2 C12 C13 122.5(3) . . ?
C13 C12 HH 118.8 . . ?
C12 C13 HI 120.4 . . ?
C14 C13 C12 119.2(3) . . ?
C14 C13 HI 120.4 . . ?
C13 C14 HJ 120.8 . . ?
C13 C14 C15 118.4(3) . . ?
C15 C14 HJ 120.8 . . ?
C14 C15 HK 120.0 . . ?
C16 C15 C14 120.1(3) . . ?
C16 C15 HK 120.0 . . ?
N2 C16 C15 121.0(2) . . ?
N2 C16 C17 116.7(2) . . ?
C15 C16 C17 122.3(3) . . ?
C18 C17 C16 121.1(3) . . ?
C18 C17 C22 119.2(3) . . ?
C22 C17 C16 119.6(2) . . ?
C17 C18 HL 120.2 . . ?
C17 C18 C19 119.7(3) . . ?
C19 C18 HL 120.2 . . ?
C18 C19 HM 119.7 . . ?
C20 C19 C18 120.7(3) . . ?
C20 C19 HM 119.7 . . ?
C19 C20 HN 119.8 . . ?
C21 C20 C19 120.3(3) . . ?
C21 C20 HN 119.8 . . ?
C20 C21 HO 120.4 . . ?
C20 C21 C22 119.1(3) . . ?
C22 C21 HO 120.4 . . ?
C17 C22 HP 119.5 . . ?
C21 C22 C17 121.0(3) . . ?
C21 C22 HP 119.5 . . ?
N3 C23 HQ 118.8 . . ?
N3 C23 C24 122.5(3) . . ?
C24 C23 HQ 118.8 . . ?
C23 C24 HR 120.6 . . ?
C25 C24 C23 118.7(3) . . ?
C25 C24 HR 120.6 . . ?
C24 C25 HS 120.4 . . ?
C24 C25 C26 119.2(3) . . ?
C26 C25 HS 120.4 . . ?
C25 C26 HT 120.2 . . ?
C25 C26 C27 119.6(3) . . ?
C27 C26 HT 120.2 . . ?
N3 C27 C26 120.9(3) . . ?
N3 C27 C28 113.6(2) . . ?
C26 C27 C28 125.5(3) . . ?
C29 C28 C27 122.9(3) . . ?
C29 C28 C33 120.2(3) . . ?
C33 C28 C27 116.9(2) . . ?
C28 C29 HU 119.9 . . ?
C30 C29 C28 120.2(3) . . ?
C30 C29 HU 119.9 . . ?
C29 C30 HV 120.0 . . ?
C31 C30 C29 119.9(3) . . ?
C31 C30 HV 120.0 . . ?
C30 C31 HW 119.8 . . ?
C30 C31 C32 120.5(3) . . ?
C32 C31 HW 119.8 . . ?
C31 C32 HX 119.5 . . ?
C33 C32 C31 120.9(3) . . ?
C33 C32 HX 119.5 . . ?
C28 C33 Ir1 115.3(2) . . ?
C32 C33 Ir1 126.4(2) . . ?
C32 C33 C28 118.2(3) . . ?
N4 Ir2 N5 173.19(9) . . ?
N4 Ir2 N6 96.72(9) . . ?
N5 Ir2 N6 87.89(9) . . ?
C44 Ir2 N4 80.44(11) . . ?
C44 Ir2 N5 95.38(10) . . ?
C44 Ir2 N6 174.44(10) . . ?
C66 Ir2 N4 91.45(10) . . ?
C66 Ir2 N5 94.32(10) . . ?
C66 Ir2 N6 79.59(11) . . ?
C66 Ir2 C44 95.66(11) . . ?
C34 N4 Ir2 124.2(2) . . ?
C34 N4 C38 119.7(2) . . ?
C38 N4 Ir2 116.09(19) . . ?
C45 N5 Ir2 123.4(2) . . ?
C45 N5 C49 118.4(2) . . ?
C49 N5 Ir2 118.10(18) . . ?
C67 N6 Ir2 127.0(2) . . ?
C67 N6 C71 119.1(3) . . ?
C71 N6 Ir2 113.76(18) . . ?
N4 C34 H34 119.1 . . ?
N4 C34 C35 121.9(3) . . ?
C35 C34 H34 119.1 . . ?
C34 C35 H35 120.4 . . ?
C36 C35 C34 119.2(3) . . ?
C36 C35 H35 120.4 . . ?
C35 C36 H36 120.4 . . ?
C35 C36 C37 119.2(3) . . ?
C37 C36 H36 120.4 . . ?
C36 C37 H37 119.9 . . ?
C36 C37 C38 120.2(3) . . ?
C38 C37 H37 119.9 . . ?
N4 C38 C37 119.9(3) . . ?
N4 C38 C39 113.9(3) . . ?
C37 C38 C39 126.2(3) . . ?
C40 C39 C38 122.8(3) . . ?
C40 C39 C44 121.6(3) . . ?
C44 C39 C38 115.6(3) . . ?
C39 C40 H40 120.0 . . ?
C41 C40 C39 120.0(3) . . ?
C41 C40 H40 120.0 . . ?
C40 C41 H41 120.4 . . ?
C40 C41 C42 119.2(3) . . ?
C42 C41 H41 120.4 . . ?
C41 C42 H42 119.8 . . ?
C43 C42 C41 120.5(3) . . ?
C43 C42 H42 119.8 . . ?
C42 C43 H43 119.1 . . ?
C42 C43 C44 121.9(3) . . ?
C44 C43 H43 119.1 . . ?
C39 C44 Ir2 114.0(2) . . ?
C43 C44 Ir2 129.0(2) . . ?
C43 C44 C39 116.9(3) . . ?
N5 C45 H45 118.6 . . ?
N5 C45 C46 122.7(3) . . ?
C46 C45 H45 118.6 . . ?
C45 C46 H46 120.6 . . ?
C47 C46 C45 118.8(3) . . ?
C47 C46 H46 120.6 . . ?
C46 C47 H47 120.5 . . ?
C46 C47 C48 119.0(3) . . ?
C48 C47 H47 120.5 . . ?
C47 C48 H48 120.2 . . ?
C49 C48 C47 119.5(3) . . ?
C49 C48 H48 120.2 . . ?
N5 C49 C48 121.4(3) . . ?
N5 C49 C50 116.2(2) . . ?
C48 C49 C50 122.3(3) . . ?
C51 C50 C49 120.6(3) . . ?
C51 C50 C55 119.1(3) . . ?
C55 C50 C49 120.2(3) . . ?
C50 C51 H51 120.1 . . ?
C50 C51 C52 119.8(3) . . ?
C52 C51 H51 120.1 . . ?
C51 C52 H52 119.7 . . ?
C53 C52 C51 120.6(3) . . ?
C53 C52 H52 119.7 . . ?
C52 C53 H53 119.9 . . ?
C52 C53 C54 120.2(3) . . ?
C54 C53 H53 119.9 . . ?
C53 C54 H54 120.4 . . ?
C53 C54 C55 119.1(3) . . ?
C55 C54 H54 120.4 . . ?
C50 C55 H55 119.4 . . ?
C54 C55 C50 121.2(3) . . ?
C54 C55 H55 119.4 . . ?
C62 C61 C66 120.5(3) . . ?
C62 C61 C71 123.0(3) . . ?
C66 C61 C71 116.5(3) . . ?
C61 C62 H62 119.8 . . ?
C63 C62 C61 120.4(3) . . ?
C63 C62 H62 119.8 . . ?
C62 C63 H63 120.1 . . ?
C62 C63 C64 119.8(3) . . ?
C64 C63 H63 120.1 . . ?
C63 C64 H64 119.8 . . ?
C63 C64 C65 120.3(3) . . ?
C65 C64 H64 119.8 . . ?
C64 C65 H65 119.5 . . ?
C64 C65 C66 120.9(3) . . ?
C66 C65 H65 119.5 . . ?
C61 C66 Ir2 115.6(2) . . ?
C65 C66 Ir2 126.3(2) . . ?
C65 C66 C61 118.1(3) . . ?
N6 C67 H67 118.8 . . ?
N6 C67 C68 122.4(3) . . ?
C68 C67 H67 118.8 . . ?
C67 C68 H68 120.8 . . ?
C69 C68 C67 118.4(3) . . ?
C69 C68 H68 120.8 . . ?
C68 C69 H69 120.2 . . ?
C68 C69 C70 119.6(3) . . ?
C70 C69 H69 120.2 . . ?
C69 C70 H70 120.3 . . ?
C69 C70 C71 119.4(3) . . ?
C71 C70 H70 120.3 . . ?
N6 C71 C61 113.9(2) . . ?
N6 C71 C70 120.9(3) . . ?
C70 C71 C61 125.2(3) . . ?
Cl1 C60 HY 109.5 . . ?
Cl1 C60 HZ 109.5 . . ?
Cl2 C60 Cl1 110.5(3) . . ?
Cl2 C60 HY 109.5 . . ?
Cl2 C60 HZ 109.5 . . ?
HY C60 HZ 108.1 . . ?
O1 S1 O2 118.12(14) . . ?
O1 S1 N7 108.54(15) . . ?
O1 S1 C56 103.65(14) . . ?
O2 S1 N7 116.16(15) . . ?
O2 S1 C56 104.10(15) . . ?
N7 S1 C56 104.43(15) . . ?
O3 S2 O4 118.96(17) . . ?
O3 S2 N7 116.00(15) . . ?
O3 S2 C57 104.84(19) . . ?
O4 S2 N7 107.65(16) . . ?
O4 S2 C57 103.20(18) . . ?
N7 S2 C57 104.30(17) . . ?
S1 N7 S2 124.80(18) . . ?
F1 C56 S1 111.9(2) . . ?
F1 C56 F2 108.7(2) . . ?
F1 C56 F3 108.4(3) . . ?
F2 C56 S1 111.7(2) . . ?
F2 C56 F3 107.4(3) . . ?
F3 C56 S1 108.5(2) . . ?
F4 C57 S2 111.3(3) . . ?
F5 C57 S2 110.4(3) . . ?
F5 C57 F4 107.5(4) . . ?
F6 C57 S2 112.1(3) . . ?
F6 C57 F4 107.2(4) . . ?
F6 C57 F5 108.0(4) . . ?
O5 S3 O6 119.00(15) . . ?
O5 S3 N8 108.11(15) . . ?
O5 S3 C58 103.53(16) . . ?
O6 S3 N8 116.10(14) . . ?
O6 S3 C58 104.76(16) . . ?
N8 S3 C58 103.26(15) . . ?
O7 S4 N8 107.33(14) . . ?
O7 S4 C59 102.79(16) . . ?
O8 S4 O7 118.56(16) . . ?
O8 S4 N8 117.08(15) . . ?
O8 S4 C59 104.78(16) . . ?
N8 S4 C59 104.28(15) . . ?
S4 N8 S3 124.59(17) . . ?
F7 C58 S3 109.3(2) . . ?
F7 C58 F9 108.7(3) . . ?
F8 C58 S3 111.5(2) . . ?
F8 C58 F7 108.6(3) . . ?
F8 C58 F9 107.9(3) . . ?
F9 C58 S3 110.8(2) . . ?
F10 C59 S4 109.4(2) . . ?
F11 C59 S4 111.4(2) . . ?
F11 C59 F10 107.2(3) . . ?
F12 C59 S4 112.5(3) . . ?
F12 C59 F10 108.2(3) . . ?
F12 C59 F11 107.8(3) . . ?

loop_
_geom_bond_atom_site_label_1
_geom_bond_atom_site_label_2
_geom_bond_distance
_geom_bond_site_symmetry_2
_geom_bond_publ_flag
Ir1 N1 2.046(2) . ?
Ir1 N2 2.064(2) . ?
Ir1 N3 2.156(2) . ?
Ir1 C11 2.022(3) . ?
Ir1 C33 2.000(3) . ?
N1 C1 1.352(4) . ?
N1 C5 1.364(4) . ?
N2 C12 1.339(4) . ?
N2 C16 1.362(4) . ?
N3 C23 1.348(4) . ?
N3 C27 1.361(4) . ?
C1 H 0.9500 . ?
C1 C2 1.381(4) . ?
C2 HA 0.9500 . ?
C2 C3 1.390(5) . ?
C3 HB 0.9500 . ?
C3 C4 1.374(4) . ?
C4 HC 0.9500 . ?
C4 C5 1.399(4) . ?
C5 C6 1.462(4) . ?
C6 C7 1.399(4) . ?
C6 C11 1.417(4) . ?
C7 HD 0.9500 . ?
C7 C8 1.384(4) . ?
C8 HE 0.9500 . ?
C8 C9 1.399(4) . ?
C9 HF 0.9500 . ?
C9 C10 1.390(4) . ?
C10 HG 0.9500 . ?
C10 C11 1.402(4) . ?
C12 HH 0.9500 . ?
C12 C13 1.389(4) . ?
C13 HI 0.9500 . ?
C13 C14 1.383(4) . ?
C14 HJ 0.9500 . ?
C14 C15 1.390(4) . ?
C15 HK 0.9500 . ?
C15 C16 1.386(4) . ?
C16 C17 1.476(4) . ?
C17 C18 1.390(4) . ?
C17 C22 1.401(4) . ?
C18 HL 0.9500 . ?
C18 C19 1.392(4) . ?
C19 HM 0.9500 . ?
C19 C20 1.389(5) . ?
C20 HN 0.9500 . ?
C20 C21 1.383(4) . ?
C21 HO 0.9500 . ?
C21 C22 1.394(4) . ?
C22 HP 0.9500 . ?
C23 HQ 0.9500 . ?
C23 C24 1.387(4) . ?
C24 HR 0.9500 . ?
C24 C25 1.384(5) . ?
C25 HS 0.9500 . ?
C25 C26 1.389(4) . ?
C26 HT 0.9500 . ?
C26 C27 1.391(4) . ?
C27 C28 1.465(4) . ?
C28 C29 1.404(4) . ?
C28 C33 1.413(4) . ?
C29 HU 0.9500 . ?
C29 C30 1.385(5) . ?
C30 HV 0.9500 . ?
C30 C31 1.382(5) . ?
C31 HW 0.9500 . ?
C31 C32 1.395(4) . ?
C32 HX 0.9500 . ?
C32 C33 1.395(4) . ?
Ir2 N4 2.044(2) . ?
Ir2 N5 2.065(2) . ?
Ir2 N6 2.151(2) . ?
Ir2 C44 2.024(3) . ?
Ir2 C66 1.993(3) . ?
N4 C34 1.349(4) . ?
N4 C38 1.367(4) . ?
N5 C45 1.342(4) . ?
N5 C49 1.360(4) . ?
N6 C67 1.349(4) . ?
N6 C71 1.358(4) . ?
C34 H34 0.9500 . ?
C34 C35 1.384(4) . ?
C35 H35 0.9500 . ?
C35 C36 1.381(5) . ?
C36 H36 0.9500 . ?
C36 C37 1.382(4) . ?
C37 H37 0.9500 . ?
C37 C38 1.392(4) . ?
C38 C39 1.463(4) . ?
C39 C40 1.402(4) . ?
C39 C44 1.413(4) . ?
C40 H40 0.9500 . ?
C40 C41 1.392(5) . ?
C41 H41 0.9500 . ?
C41 C42 1.396(5) . ?
C42 H42 0.9500 . ?
C42 C43 1.391(4) . ?
C43 H43 0.9500 . ?
C43 C44 1.399(4) . ?
C45 H45 0.9500 . ?
C45 C46 1.387(4) . ?
C46 H46 0.9500 . ?
C46 C47 1.382(4) . ?
C47 H47 0.9500 . ?
C47 C48 1.387(4) . ?
C48 H48 0.9500 . ?
C48 C49 1.385(4) . ?
C49 C50 1.479(4) . ?
C50 C51 1.392(4) . ?
C50 C55 1.398(4) . ?
C51 H51 0.9500 . ?
C51 C52 1.393(5) . ?
C52 H52 0.9500 . ?
C52 C53 1.387(6) . ?
C53 H53 0.9500 . ?
C53 C54 1.388(5) . ?
C54 H54 0.9500 . ?
C54 C55 1.391(4) . ?
C55 H55 0.9500 . ?
C61 C62 1.396(4) . ?
C61 C66 1.412(4) . ?
C61 C71 1.474(4) . ?
C62 H62 0.9500 . ?
C62 C63 1.385(5) . ?
C63 H63 0.9500 . ?
C63 C64 1.386(5) . ?
C64 H64 0.9500 . ?
C64 C65 1.393(4) . ?
C65 H65 0.9500 . ?
C65 C66 1.400(4) . ?
C67 H67 0.9500 . ?
C67 C68 1.385(4) . ?
C68 H68 0.9500 . ?
C68 C69 1.383(5) . ?
C69 H69 0.9500 . ?
C69 C70 1.388(5) . ?
C70 H70 0.9500 . ?
C70 C71 1.389(4) . ?
Cl1 C60 1.788(7) . ?
Cl2 C60 1.721(5) . ?
C60 HY 0.9900 . ?
C60 HZ 0.9900 . ?
S1 O1 1.429(2) . ?
S1 O2 1.436(2) . ?
S1 N7 1.573(3) . ?
S1 C56 1.840(3) . ?
S2 O3 1.417(3) . ?
S2 O4 1.431(3) . ?
S2 N7 1.583(3) . ?
S2 C57 1.832(4) . ?
F1 C56 1.314(4) . ?
F2 C56 1.320(4) . ?
F3 C56 1.337(4) . ?
F4 C57 1.331(5) . ?
F5 C57 1.313(4) . ?
F6 C57 1.305(5) . ?
S3 O5 1.427(2) . ?
S3 O6 1.428(2) . ?
S3 N8 1.590(3) . ?
S3 C58 1.832(3) . ?
S4 O7 1.430(2) . ?
S4 O8 1.429(2) . ?
S4 N8 1.571(3) . ?
S4 C59 1.845(3) . ?
F7 C58 1.327(4) . ?
F8 C58 1.323(4) . ?
F9 C58 1.328(4) . ?
F10 C59 1.324(4) . ?
F11 C59 1.322(4) . ?
F12 C59 1.309(4) . ?

loop_
_geom_torsion_atom_site_label_1
_geom_torsion_atom_site_label_2
_geom_torsion_atom_site_label_3
_geom_torsion_atom_site_label_4
_geom_torsion
_geom_torsion_site_symmetry_1
_geom_torsion_site_symmetry_2
_geom_torsion_site_symmetry_3
_geom_torsion_site_symmetry_4
_geom_torsion_publ_flag
Ir1 N1 C1 C2 174.2(2) . . . . ?
Ir1 N1 C5 C4 -177.4(2) . . . . ?
Ir1 N1 C5 C6 -0.1(3) . . . . ?
Ir1 N2 C12 C13 176.5(2) . . . . ?
Ir1 N2 C16 C15 -176.4(2) . . . . ?
Ir1 N2 C16 C17 3.2(3) . . . . ?
Ir1 N3 C23 C24 -167.9(2) . . . . ?
Ir1 N3 C27 C26 168.5(2) . . . . ?
Ir1 N3 C27 C28 -11.7(3) . . . . ?
N1 C1 C2 C3 2.0(5) . . . . ?
N1 C5 C6 C7 -176.5(3) . . . . ?
N1 C5 C6 C11 0.5(4) . . . . ?
N2 C12 C13 C14 -0.2(5) . . . . ?
N2 C16 C17 C18 140.6(3) . . . . ?
N2 C16 C17 C22 -35.6(4) . . . . ?
N3 C23 C24 C25 0.3(4) . . . . ?
N3 C27 C28 C29 -172.7(3) . . . . ?
N3 C27 C28 C33 6.0(3) . . . . ?
C1 N1 C5 C4 -2.8(4) . . . . ?
C1 N1 C5 C6 174.5(2) . . . . ?
C1 C2 C3 C4 -1.3(5) . . . . ?
C2 C3 C4 C5 -1.3(5) . . . . ?
C3 C4 C5 N1 3.4(4) . . . . ?
C3 C4 C5 C6 -173.6(3) . . . . ?
C4 C5 C6 C7 0.7(5) . . . . ?
C4 C5 C6 C11 177.6(3) . . . . ?
C5 N1 C1 C2 0.1(4) . . . . ?
C5 C6 C7 C8 175.9(3) . . . . ?
C5 C6 C11 Ir1 -0.6(3) . . . . ?
C5 C6 C11 C10 -177.4(2) . . . . ?
C6 C7 C8 C9 1.3(5) . . . . ?
C7 C6 C11 Ir1 176.3(2) . . . . ?
C7 C6 C11 C10 -0.4(4) . . . . ?
C7 C8 C9 C10 -0.6(5) . . . . ?
C8 C9 C10 C11 -0.6(4) . . . . ?
C9 C10 C11 Ir1 -175.0(2) . . . . ?
C9 C10 C11 C6 1.1(4) . . . . ?
C11 C6 C7 C8 -0.8(4) . . . . ?
C12 N2 C16 C15 1.7(4) . . . . ?
C12 N2 C16 C17 -178.7(2) . . . . ?
C12 C13 C14 C15 1.4(4) . . . . ?
C13 C14 C15 C16 -1.1(4) . . . . ?
C14 C15 C16 N2 -0.5(4) . . . . ?
C14 C15 C16 C17 180.0(3) . . . . ?
C15 C16 C17 C18 -39.8(4) . . . . ?
C15 C16 C17 C22 144.0(3) . . . . ?
C16 N2 C12 C13 -1.4(4) . . . . ?
C16 C17 C18 C19 -176.1(3) . . . . ?
C16 C17 C22 C21 176.5(3) . . . . ?
C17 C18 C19 C20 -0.8(5) . . . . ?
C18 C17 C22 C21 0.2(4) . . . . ?
C18 C19 C20 C21 1.2(5) . . . . ?
C19 C20 C21 C22 -0.9(5) . . . . ?
C20 C21 C22 C17 0.2(5) . . . . ?
C22 C17 C18 C19 0.1(4) . . . . ?
C23 N3 C27 C26 -3.7(4) . . . . ?
C23 N3 C27 C28 176.2(2) . . . . ?
C23 C24 C25 C26 -2.9(4) . . . . ?
C24 C25 C26 C27 2.3(4) . . . . ?
C25 C26 C27 N3 1.0(4) . . . . ?
C25 C26 C27 C28 -178.8(3) . . . . ?
C26 C27 C28 C29 7.2(4) . . . . ?
C26 C27 C28 C33 -174.1(3) . . . . ?
C27 N3 C23 C24 3.1(4) . . . . ?
C27 C28 C29 C30 179.1(3) . . . . ?
C27 C28 C33 Ir1 3.2(3) . . . . ?
C27 C28 C33 C32 -178.4(2) . . . . ?
C28 C29 C30 C31 -0.6(5) . . . . ?
C29 C28 C33 Ir1 -178.0(2) . . . . ?
C29 C28 C33 C32 0.4(4) . . . . ?
C29 C30 C31 C32 0.1(5) . . . . ?
C30 C31 C32 C33 0.8(4) . . . . ?
C31 C32 C33 Ir1 177.2(2) . . . . ?
C31 C32 C33 C28 -1.0(4) . . . . ?
C33 C28 C29 C30 0.4(4) . . . . ?
Ir2 N4 C34 C35 175.8(2) . . . . ?
Ir2 N4 C38 C37 -178.7(2) . . . . ?
Ir2 N4 C38 C39 -0.9(3) . . . . ?
Ir2 N5 C45 C46 179.0(2) . . . . ?
Ir2 N5 C49 C48 -176.7(2) . . . . ?
Ir2 N5 C49 C50 4.7(3) . . . . ?
Ir2 N6 C67 C68 -173.8(2) . . . . ?
Ir2 N6 C71 C61 -8.0(3) . . . . ?
Ir2 N6 C71 C70 172.9(2) . . . . ?
N4 C34 C35 C36 2.3(5) . . . . ?
N4 C38 C39 C40 -175.8(3) . . . . ?
N4 C38 C39 C44 1.2(4) . . . . ?
N5 C45 C46 C47 -1.7(5) . . . . ?
N5 C49 C50 C51 142.0(3) . . . . ?
N5 C49 C50 C55 -34.1(4) . . . . ?
N6 C67 C68 C69 1.4(5) . . . . ?
C34 N4 C38 C37 -1.6(4) . . . . ?
C34 N4 C38 C39 176.1(3) . . . . ?
C34 C35 C36 C37 -1.0(5) . . . . ?
C35 C36 C37 C38 -1.5(5) . . . . ?
C36 C37 C38 N4 2.9(4) . . . . ?
C36 C37 C38 C39 -174.6(3) . . . . ?
C37 C38 C39 C40 1.8(5) . . . . ?
C37 C38 C39 C44 178.8(3) . . . . ?
C38 N4 C34 C35 -1.0(4) . . . . ?
C38 C39 C40 C41 176.8(3) . . . . ?
C38 C39 C44 Ir2 -1.0(3) . . . . ?
C38 C39 C44 C43 -178.2(3) . . . . ?
C39 C40 C41 C42 0.8(5) . . . . ?
C40 C39 C44 Ir2 176.1(2) . . . . ?
C40 C39 C44 C43 -1.1(4) . . . . ?
C40 C41 C42 C43 -0.2(5) . . . . ?
C41 C42 C43 C44 -1.1(5) . . . . ?
C42 C43 C44 Ir2 -175.1(2) . . . . ?
C42 C43 C44 C39 1.7(4) . . . . ?
C44 C39 C40 C41 -0.1(5) . . . . ?
C45 N5 C49 C48 2.6(4) . . . . ?
C45 N5 C49 C50 -176.0(3) . . . . ?
C45 C46 C47 C48 1.2(4) . . . . ?
C46 C47 C48 C49 1.1(4) . . . . ?
C47 C48 C49 N5 -3.1(4) . . . . ?
C47 C48 C49 C50 175.4(3) . . . . ?
C48 C49 C50 C51 -36.6(4) . . . . ?
C48 C49 C50 C55 147.3(3) . . . . ?
C49 N5 C45 C46 -0.2(4) . . . . ?
C49 C50 C51 C52 -175.7(3) . . . . ?
C49 C50 C55 C54 175.3(3) . . . . ?
C50 C51 C52 C53 0.2(6) . . . . ?
C51 C50 C55 C54 -0.8(5) . . . . ?
C51 C52 C53 C54 -0.3(6) . . . . ?
C52 C53 C54 C55 -0.1(6) . . . . ?
C53 C54 C55 C50 0.7(5) . . . . ?
C55 C50 C51 C52 0.4(5) . . . . ?
C61 C62 C63 C64 -0.1(5) . . . . ?
C62 C61 C66 Ir2 -177.5(2) . . . . ?
C62 C61 C66 C65 0.5(4) . . . . ?
C62 C61 C71 N6 -175.7(3) . . . . ?
C62 C61 C71 C70 3.4(4) . . . . ?
C62 C63 C64 C65 -0.7(5) . . . . ?
C63 C64 C65 C66 1.4(4) . . . . ?
C64 C65 C66 Ir2 176.5(2) . . . . ?
C64 C65 C66 C61 -1.2(4) . . . . ?
C66 C61 C62 C63 0.2(4) . . . . ?
C66 C61 C71 N6 3.4(4) . . . . ?
C66 C61 C71 C70 -177.5(3) . . . . ?
C67 N6 C71 C61 176.0(2) . . . . ?
C67 N6 C71 C70 -3.1(4) . . . . ?
C67 C68 C69 C70 -2.8(5) . . . . ?
C68 C69 C70 C71 1.4(5) . . . . ?
C69 C70 C71 N6 1.6(4) . . . . ?
C69 C70 C71 C61 -177.4(3) . . . . ?
C71 N6 C67 C68 1.6(4) . . . . ?
C71 C61 C62 C63 179.3(3) . . . . ?
C71 C61 C66 Ir2 3.3(3) . . . . ?
C71 C61 C66 C65 -178.7(2) . . . . ?
O1 S1 N7 S2 -160.2(2) . . . . ?
O1 S1 C56 F1 -67.0(2) . . . . ?
O1 S1 C56 F2 170.8(2) . . . . ?
O1 S1 C56 F3 52.6(3) . . . . ?
O2 S1 N7 S2 -24.3(3) . . . . ?
O2 S1 C56 F1 168.9(2) . . . . ?
O2 S1 C56 F2 46.7(2) . . . . ?
O2 S1 C56 F3 -71.6(2) . . . . ?
O3 S2 N7 S1 -31.3(3) . . . . ?
O3 S2 C57 F4 46.1(3) . . . . ?
O3 S2 C57 F5 -73.3(4) . . . . ?
O3 S2 C57 F6 166.2(3) . . . . ?
O4 S2 N7 S1 -167.3(2) . . . . ?
O4 S2 C57 F4 171.3(3) . . . . ?
O4 S2 C57 F5 51.9(4) . . . . ?
O4 S2 C57 F6 -68.6(3) . . . . ?
N7 S1 C56 F1 46.6(2) . . . . ?
N7 S1 C56 F2 -75.6(2) . . . . ?
N7 S1 C56 F3 166.2(2) . . . . ?
N7 S2 C57 F4 -76.3(3) . . . . ?
N7 S2 C57 F5 164.3(3) . . . . ?
N7 S2 C57 F6 43.8(4) . . . . ?
C56 S1 N7 S2 89.7(2) . . . . ?
C57 S2 N7 S1 83.5(3) . . . . ?
O5 S3 N8 S4 152.5(2) . . . . ?
O5 S3 C58 F7 -64.4(3) . . . . ?
O5 S3 C58 F8 175.5(2) . . . . ?
O5 S3 C58 F9 55.3(3) . . . . ?
O6 S3 N8 S4 15.8(3) . . . . ?
O6 S3 C58 F7 61.0(3) . . . . ?
O6 S3 C58 F8 -59.1(3) . . . . ?
O6 S3 C58 F9 -179.3(2) . . . . ?
O7 S4 N8 S3 170.9(2) . . . . ?
O7 S4 C59 F10 -51.3(3) . . . . ?
O7 S4 C59 F11 67.0(3) . . . . ?
O7 S4 C59 F12 -171.7(3) . . . . ?
O8 S4 N8 S3 34.7(3) . . . . ?
O8 S4 C59 F10 73.2(3) . . . . ?
O8 S4 C59 F11 -168.4(3) . . . . ?
O8 S4 C59 F12 -47.2(3) . . . . ?
N8 S3 C58 F7 -177.1(3) . . . . ?
N8 S3 C58 F8 62.9(3) . . . . ?
N8 S3 C58 F9 -57.4(3) . . . . ?
N8 S4 C59 F10 -163.2(3) . . . . ?
N8 S4 C59 F11 -44.9(3) . . . . ?
N8 S4 C59 F12 76.4(3) . . . . ?
C58 S3 N8 S4 -98.3(2) . . . . ?
C59 S4 N8 S3 -80.5(2) . . . . ?

loop_
_exptl_oxdiff_crystal_face_indexfrac_h
_exptl_oxdiff_crystal_face_indexfrac_k
_exptl_oxdiff_crystal_face_indexfrac_l
_exptl_oxdiff_crystal_face_x
_exptl_oxdiff_crystal_face_y
_exptl_oxdiff_crystal_face_z
0.9998 -0.0006 -0.0010 0.0036 -0.0565 0.0073
-0.9998 0.0006 0.0010 -0.0036 0.0565 -0.0073
-0.0000 -0.0001 -1.0001 -0.0254 0.0088 -0.0733
-0.9998 0.0006 1.0011 0.0218 0.0477 0.0660
0.9998 -0.0006 -1.0011 -0.0218 -0.0477 -0.0660
-1.0001 1.0006 1.0010 0.1363 0.0502 0.0266
7.9959 6.9947 -6.0096 0.6784 -0.3823 -0.6575
5.0007 -5.0029 -4.0049 -0.6563 -0.2598 -0.0597
-0.9994 -0.9993 1.0012 -0.0928 0.0453 0.1054
